data_4120114
loop_
_publ_author_name
'Tao Wu'
'Qian Zhang'
'Yang Hou'
'Le Wang'
'Chengyu Mao'
'Shou-Tian Zheng'
'Xianhui Bu'
'Pingyun Feng'

_publ_section_title
;
 Monocopper Doping in Cd-In-S Supertetrahedral Nanocluster via Two-Step
 Strategy and Enhanced Photoelectric Response
;
_journal_name_full 'Journal of the American Chemical Society'
_journal_page_first 10250
_journal_page_last 10253
_journal_paper_doi 10.1021/ja404181c
_journal_volume 135
_journal_year 2013
_chemical_formula_moiety 'Cd6 In28 S54'
_chemical_formula_sum 'Cd6 In28 S54'
_chemical_formula_weight 5620.60
_chemical_name_systematic
; 
 ? 
;
_space_group_IT_number 141
_symmetry_cell_setting tetragonal
_symmetry_space_group_name_Hall '-I 4bd 2'
_symmetry_space_group_name_H-M 'I 41/a m d :2'
_atom_sites_solution_hydrogens geom
_atom_sites_solution_primary direct
_atom_sites_solution_secondary difmap
_audit_creation_method SHELXL-97
_cell_angle_alpha 90.00
_cell_angle_beta 90.00
_cell_angle_gamma 90.00
_cell_formula_units_Z 4
_cell_length_a 19.6365(12)
_cell_length_b 19.6365(12)
_cell_length_c 48.175(3)
_cell_measurement_temperature 150(2)
_cell_volume 18576(2)
_computing_cell_refinement 'Bruker SAINT'
_computing_data_collection 'Bruker SMART'
_computing_data_reduction 'Bruker SAINT'
_computing_molecular_graphics XP
_computing_publication_material XCIF
_computing_structure_refinement 'SHELXL-97 (Sheldrick, 2008)'
_computing_structure_solution 'SHELXS-97 (Sheldrick, 2008)'
_diffrn_ambient_temperature 150(2)
_diffrn_measured_fraction_theta_full 0.979
_diffrn_measured_fraction_theta_max 0.979
_diffrn_measurement_device_type 'Bruker Smart Apex CCD'
_diffrn_measurement_method 'Omega Scan'
_diffrn_radiation_monochromator graphite
_diffrn_radiation_source 'fine-focus sealed tube'
_diffrn_radiation_type MoK\a
_diffrn_radiation_wavelength 0.71073
_diffrn_reflns_av_R_equivalents 0.1052
_diffrn_reflns_av_sigmaI/netI 0.0628
_diffrn_reflns_limit_h_max 15
_diffrn_reflns_limit_h_min -18
_diffrn_reflns_limit_k_max 18
_diffrn_reflns_limit_k_min -18
_diffrn_reflns_limit_l_max 46
_diffrn_reflns_limit_l_min -41
_diffrn_reflns_number 21471
_diffrn_reflns_theta_full 20.00
_diffrn_reflns_theta_max 20.00
_diffrn_reflns_theta_min 1.64
_exptl_absorpt_coefficient_mu 4.682
_exptl_crystal_colour 'pale yellow'
_exptl_crystal_density_diffrn 2.010
_exptl_crystal_description octahedral
_exptl_crystal_F_000 10096
_exptl_crystal_size_max 0.13
_exptl_crystal_size_mid 0.11
_exptl_crystal_size_min 0.08
_refine_diff_density_max 2.645
_refine_diff_density_min -0.855
_refine_diff_density_rms 0.216
_refine_ls_extinction_coef 0.000054(9)
_refine_ls_extinction_expression Fc^*^=kFc[1+0.001xFc^2^\l^3^/sin(2\q)]^-1/4^
_refine_ls_extinction_method SHELXL
_refine_ls_goodness_of_fit_ref 1.006
_refine_ls_hydrogen_treatment none
_refine_ls_matrix_type full
_refine_ls_number_parameters 117
_refine_ls_number_reflns 2307
_refine_ls_number_restraints 0
_refine_ls_restrained_S_all 1.006
_refine_ls_R_factor_all 0.1281
_refine_ls_R_factor_gt 0.0616
_refine_ls_shift/su_max 0.000
_refine_ls_shift/su_mean 0.000
_refine_ls_structure_factor_coef Fsqd
_refine_ls_weighting_details 'calc w=1/[\s^2^(Fo^2^)+(0.1137P)^2^+264.7332P] where P=(Fo^2^+2Fc^2^)/3'
_refine_ls_weighting_scheme calc
_refine_ls_wR_factor_gt 0.1643
_refine_ls_wR_factor_ref 0.2168
_reflns_number_gt 1199
_reflns_number_total 2307
_reflns_threshold_expression >2sigma(I)
_cod_data_source_file ja404181c_si_002_4.cif
_cod_data_source_block OCF-43-CdInS
_cod_original_sg_symbol_H-M 'I 41/a m d'
_cod_database_code 4120114

loop_
_symmetry_equiv_pos_as_xyz
'x, y, z'
'-x+1/2, -y, z+1/2'
'-y+1/4, x+3/4, z+1/4'
'y+1/4, -x+1/4, z+3/4'
'-x+1/2, y, -z+1/2'
'x, -y, -z'
'y+1/4, x+3/4, -z+1/4'
'-y+1/4, -x+1/4, -z+3/4'
'x+1/2, y+1/2, z+1/2'
'-x+1, -y+1/2, z+1'
'-y+3/4, x+5/4, z+3/4'
'y+3/4, -x+3/4, z+5/4'
'-x+1, y+1/2, -z+1'
'x+1/2, -y+1/2, -z+1/2'
'y+3/4, x+5/4, -z+3/4'
'-y+3/4, -x+3/4, -z+5/4'
'-x, -y, -z'
'x-1/2, y, -z-1/2'
'y-1/4, -x-3/4, -z-1/4'
'-y-1/4, x-1/4, -z-3/4'
'x-1/2, -y, z-1/2'
'-x, y, z'
'-y-1/4, -x-3/4, z-1/4'
'y-1/4, x-1/4, z-3/4'
'-x+1/2, -y+1/2, -z+1/2'
'x, y+1/2, -z'
'y+1/4, -x-1/4, -z+1/4'
'-y+1/4, x+1/4, -z-1/4'
'x, -y+1/2, z'
'-x+1/2, y+1/2, z+1/2'
'-y+1/4, -x-1/4, z+1/4'
'y+1/4, x+1/4, z-1/4'

loop_
_atom_site_label
_atom_site_type_symbol
_atom_site_fract_x
_atom_site_fract_y
_atom_site_fract_z
_atom_site_U_iso_or_equiv
_atom_site_adp_type
_atom_site_occupancy
_atom_site_symmetry_multiplicity
_atom_site_calc_flag
_atom_site_refinement_flags
Cd1 Cd 0.10015(8) 0.65114(8) 0.06737(3) 0.0474(7) Uani 0.50 1 d P
In6 In 0.10015(8) 0.65114(8) 0.06737(3) 0.0474(7) Uani 0.50 1 d P
Cd2 Cd 0.0000 0.55069(12) 0.12560(4) 0.0486(9) Uani 0.50 2 d SP
In7 In 0.0000 0.55069(12) 0.12560(4) 0.0486(9) Uani 0.50 2 d SP
In1 In 0.30489(8) 0.64571(9) 0.06692(3) 0.0524(7) Uani 1 1 d .
In2 In 0.20425(8) 0.54575(8) 0.1250 0.0473(8) Uani 1 2 d S
In3 In 0.0000 0.7500 0.00699(6) 0.0452(10) Uani 1 4 d S
In4 In -0.20255(11) 0.7500 0.00687(5) 0.0487(8) Uani 1 2 d S
In5 In -0.39981(12) 0.7500 0.01055(5) 0.0556(9) Uani 1 2 d S
S1 S 0.4054(3) 0.6449(4) 0.03851(13) 0.074(2) Uani 1 1 d .
S2 S 0.2015(3) 0.6447(3) 0.03698(12) 0.0528(17) Uani 1 1 d .
S3 S 0.3065(3) 0.5469(3) 0.09680(13) 0.067(2) Uani 1 1 d .
S4 S 0.1007(3) 0.5431(3) 0.09457(11) 0.0489(18) Uani 1 1 d .
S5 S 0.0000 0.4444(4) 0.15309(18) 0.057(3) Uani 1 2 d S
S6 S 0.0911(4) 0.7500 0.09905(15) 0.049(3) Uani 1 2 d S
S7 S 0.0000 0.6437(4) 0.03586(15) 0.049(2) Uani 1 2 d S
S8 S -0.1008(4) 0.7500 -0.02202(16) 0.053(2) Uani 1 2 d S
S9 S -0.3040(4) 0.7500 -0.02177(18) 0.067(3) Uani 1 2 d S
S10 S -0.5000 0.7500 -0.0208(2) 0.054(4) Uani 1 4 d S

loop_
_atom_site_aniso_label
_atom_site_aniso_U_11
_atom_site_aniso_U_22
_atom_site_aniso_U_33
_atom_site_aniso_U_23
_atom_site_aniso_U_13
_atom_site_aniso_U_12
Cd1 0.0508(13) 0.0507(13) 0.0406(11) 0.0021(9) 0.0000(9) 0.0003(9)
In6 0.0508(13) 0.0507(13) 0.0406(11) 0.0021(9) 0.0000(9) 0.0003(9)
Cd2 0.0544(18) 0.0509(17) 0.0406(16) 0.0029(13) 0.000 0.000
In7 0.0544(18) 0.0509(17) 0.0406(16) 0.0029(13) 0.000 0.000
In1 0.0483(13) 0.0600(13) 0.0488(12) 0.0055(10) 0.0076(9) 0.0051(9)
In2 0.0492(11) 0.0492(11) 0.0436(15) 0.0049(9) 0.0049(9) 0.0053(12)
In3 0.045(2) 0.056(2) 0.0341(19) 0.000 0.000 0.000
In4 0.0422(16) 0.0619(18) 0.0421(15) 0.000 -0.0020(12) 0.000
In5 0.0466(17) 0.073(2) 0.0476(15) 0.000 -0.0043(13) 0.000
S1 0.058(5) 0.096(6) 0.067(4) 0.028(4) 0.022(4) 0.019(4)
S2 0.050(4) 0.057(4) 0.051(4) -0.001(4) 0.002(3) 0.000(3)
S3 0.062(5) 0.071(5) 0.067(4) 0.019(4) 0.016(4) 0.012(3)
S4 0.052(4) 0.050(4) 0.044(4) -0.001(3) -0.004(3) 0.003(3)
S5 0.073(7) 0.049(6) 0.050(5) 0.003(5) 0.000 0.000
S6 0.056(6) 0.052(6) 0.038(5) 0.000 -0.002(5) 0.000
S7 0.053(6) 0.056(6) 0.037(5) 0.007(5) 0.000 0.000
S8 0.047(6) 0.071(7) 0.039(5) 0.000 -0.005(5) 0.000
S9 0.053(6) 0.105(9) 0.043(5) 0.000 -0.009(5) 0.000
S10 0.030(8) 0.082(10) 0.051(8) 0.000 0.000 0.000

loop_
_atom_type_symbol
_atom_type_description
_atom_type_scat_dispersion_real
_atom_type_scat_dispersion_imag
_atom_type_scat_source
S S 0.1246 0.1234 'International Tables Vol C Tables 4.2.6.8 and 6.1.1.4'
In In -0.7276 1.3100 'International Tables Vol C Tables 4.2.6.8 and 6.1.1.4'
Cd Cd -0.8075 1.2024 'International Tables Vol C Tables 4.2.6.8 and 6.1.1.4'

loop_
_geom_angle_atom_site_label_1
_geom_angle_atom_site_label_2
_geom_angle_atom_site_label_3
_geom_angle
_geom_angle_site_symmetry_1
_geom_angle_site_symmetry_3
S2 Cd1 S6 117.5(2) . .
S2 Cd1 S7 105.8(2) . .
S6 Cd1 S7 111.4(3) . .
S2 Cd1 S4 105.3(2) . .
S6 Cd1 S4 110.10(19) . .
S7 Cd1 S4 105.9(2) . .
S6 Cd2 S5 117.7(3) 27_465 .
S6 Cd2 S4 110.62(18) 27_465 22
S5 Cd2 S4 105.78(19) . 22
S6 Cd2 S4 110.62(18) 27_465 .
S5 Cd2 S4 105.78(19) . .
S4 Cd2 S4 105.5(3) 22 .
S1 In1 S3 108.9(2) . .
S1 In1 S2 109.9(2) . .
S3 In1 S2 110.5(2) . .
S1 In1 S5 109.2(3) . 20_666
S3 In1 S5 108.2(2) . 20_666
S2 In1 S5 110.2(2) . 20_666
S3 In2 S3 109.3(3) . 16_554
S3 In2 S4 107.6(2) . 16_554
S3 In2 S4 110.2(2) 16_554 16_554
S3 In2 S4 110.2(2) . .
S3 In2 S4 107.6(2) 16_554 .
S4 In2 S4 112.0(3) 16_554 .
S8 In3 S8 109.5(4) . 10_464
S8 In3 S7 108.66(13) . .
S8 In3 S7 108.66(13) 10_464 .
S8 In3 S7 108.66(13) . 10_464
S8 In3 S7 108.66(13) 10_464 10_464
S7 In3 S7 112.6(4) . 10_464
S9 In4 S8 110.4(3) . .
S9 In4 S2 109.48(17) . 10_464
S8 In4 S2 108.77(17) . 10_464
S9 In4 S2 109.48(17) . 22
S8 In4 S2 108.77(17) . 22
S2 In4 S2 109.9(3) 10_464 22
S9 In5 S1 112.5(2) . 10_464
S9 In5 S1 112.5(2) . 22
S1 In5 S1 113.6(3) 10_464 22
S9 In5 S10 102.9(3) . .
S1 In5 S10 107.25(18) 10_464 .
S1 In5 S10 107.25(18) 22 .
In1 S1 In5 105.6(3) . 10_464
Cd1 S2 In1 108.2(2) . .
Cd1 S2 In4 107.7(2) . 10_464
In1 S2 In4 108.6(2) . 10_464
In1 S3 In2 109.3(3) . .
Cd2 S4 Cd1 105.2(2) . .
Cd2 S4 In2 107.0(2) . .
Cd1 S4 In2 107.0(2) . .
Cd2 S5 In1 107.7(2) . 16_554
Cd2 S5 In1 107.7(2) . 27_465
In1 S5 In1 109.6(3) 16_554 27_465
In7 S6 Cd2 0.00(9) 20_666 20_666
In7 S6 In6 104.2(2) 20_666 29_565
Cd2 S6 In6 104.2(2) 20_666 29_565
In7 S6 Cd1 104.2(2) 20_666 29_565
Cd2 S6 Cd1 104.2(2) 20_666 29_565
In6 S6 Cd1 0.00(7) 29_565 29_565
In7 S6 Cd1 104.2(2) 20_666 .
Cd2 S6 Cd1 104.2(2) 20_666 .
In6 S6 Cd1 103.3(3) 29_565 .
Cd1 S6 Cd1 103.3(3) 29_565 .
Cd1 S7 In6 104.4(3) . 22
Cd1 S7 Cd1 104.4(3) . 22
In6 S7 Cd1 0.00(7) 22 22
Cd1 S7 In3 106.8(2) . .
In6 S7 In3 106.8(2) 22 .
Cd1 S7 In3 106.8(2) 22 .
In3 S8 In4 109.9(3) . .
In4 S9 In5 105.7(3) . .
In5 S10 In5 105.0(4) . 10_364

loop_
_geom_bond_atom_site_label_1
_geom_bond_atom_site_label_2
_geom_bond_distance
_geom_bond_site_symmetry_2
Cd1 S2 2.474(6) .
Cd1 S6 2.476(5) .
Cd1 S7 2.489(5) .
Cd1 S4 2.493(6) .
Cd2 S6 2.450(9) 27_465
Cd2 S5 2.472(9) .
Cd2 S4 2.483(6) 22
Cd2 S4 2.483(6) .
In1 S1 2.402(6) .
In1 S3 2.416(7) .
In1 S2 2.490(6) .
In1 S5 2.506(5) 20_666
In2 S3 2.425(7) .
In2 S3 2.425(7) 16_554
In2 S4 2.508(6) 16_554
In2 S4 2.508(6) .
In3 S8 2.424(8) .
In3 S8 2.424(8) 10_464
In3 S7 2.508(8) .
In3 S7 2.508(8) 10_464
In4 S9 2.423(9) .
In4 S8 2.435(8) .
In4 S2 2.526(6) 10_464
In4 S2 2.526(6) 22
In5 S9 2.442(9) .
In5 S1 2.467(7) 10_464
In5 S1 2.467(7) 22
In5 S10 2.479(7) .
S1 In5 2.466(7) 10_464
S2 In4 2.526(6) 10_464
S5 In1 2.506(5) 16_554
S5 In1 2.506(5) 27_465
S6 In7 2.450(9) 20_666
S6 Cd2 2.450(9) 20_666
S6 In6 2.476(5) 29_565
S6 Cd1 2.476(5) 29_565
S7 In6 2.489(5) 22
S7 Cd1 2.489(5) 22
S10 In5 2.479(7) 10_364
